data_1505706
loop_
_publ_author_name
'Akutagawa, Tomoyuki'
'Motokizawa, Takeshi'
'Matsuura, Kazumasa'
'Nishihara, Sadafumi'
'Noro, Shin-ichiro'
'Nakamura, Takayoshi'

_publ_section_title
;
 Structural phase transition of magnetic [Ni(dmit)2]- salts induced by
 supramolecular cation structures of (M+)([12]crown-4)2.
;
_journal_issue 12
_journal_name_full 'The journal of physical chemistry. B'
_journal_page_first 5897
_journal_page_last 5904
_journal_paper_doi 10.1021/jp055574a
_journal_volume 110
_journal_year 2006
_chemical_formula_moiety 'C22 H32 O8 Ni Rb S10 '
_chemical_formula_sum 'C22 H32 Ni O8 Rb S10'
_chemical_formula_weight 889.26
_space_group_IT_number 15
_symmetry_cell_setting monoclinic
_symmetry_Int_Tables_number 15
_symmetry_space_group_name_Hall '-C 2yc'
_symmetry_space_group_name_H-M 'C 1 2/c 1'
_cell_angle_alpha 90.0000
_cell_angle_beta 107.04(5)
_cell_angle_gamma 90.0000
_cell_formula_units_Z 4
_cell_length_a 31.19(5)
_cell_length_b 11.346(14)
_cell_length_c 10.410(13)
_cell_measurement_reflns_used 11802
_cell_measurement_temperature 298.1
_cell_measurement_theta_max 27.5
_cell_measurement_theta_min 3.0
_cell_volume 3522(8)
_computing_cell_refinement PROCESS-AUTO
_computing_data_collection PROCESS-AUTO
_computing_data_reduction CrystalStructure
_computing_publication_material 'CrystalStructure 3.7.0'
_computing_structure_refinement SHELXL
_computing_structure_solution SIR92
_diffrn_detector_area_resol_mean 10.00
_diffrn_measured_fraction_theta_full 0.978
_diffrn_measured_fraction_theta_max 0.978
_diffrn_measurement_device_type 'Rigaku RAXIS-RAPID'
_diffrn_measurement_method \w
_diffrn_radiation_type 'Mo K\a'
_diffrn_radiation_wavelength 0.71075
_diffrn_reflns_av_R_equivalents 0.043
_diffrn_reflns_limit_h_max 40
_diffrn_reflns_limit_h_min -40
_diffrn_reflns_limit_k_max 14
_diffrn_reflns_limit_k_min -14
_diffrn_reflns_limit_l_max 13
_diffrn_reflns_limit_l_min -12
_diffrn_reflns_number 16843
_diffrn_reflns_theta_full 27.47
_diffrn_reflns_theta_max 27.47
_exptl_absorpt_coefficient_mu 2.555
_exptl_absorpt_correction_T_max 0.775
_exptl_absorpt_correction_T_min 0.295
_exptl_absorpt_correction_type multi-scan
_exptl_absorpt_process_details
;
    Higashi, T. (1995). Program for Absorption Correction.
    Rigaku Corporation, Tokyo, Japan.
;
_exptl_crystal_colour black
_exptl_crystal_density_diffrn 1.677
_exptl_crystal_density_method 'not measured'
_exptl_crystal_description block
_exptl_crystal_F_000 1812.00
_exptl_crystal_size_max 0.50
_exptl_crystal_size_mid 0.40
_exptl_crystal_size_min 0.10
_refine_diff_density_max 0.61
_refine_diff_density_min -0.39
_refine_ls_extinction_method none
_refine_ls_goodness_of_fit_ref 0.809
_refine_ls_hydrogen_treatment refall
_refine_ls_number_parameters 193
_refine_ls_number_reflns 4018
_refine_ls_R_factor_gt 0.0421
_refine_ls_shift/su_max 0.0000
_refine_ls_structure_factor_coef Fsqd
_refine_ls_weighting_details 'w = 1/[\s^2^(Fo^2^)+(0.0405P)^2^+13.0356P] where P=(Fo^2^+2Fc^2^)/3'
_refine_ls_weighting_scheme calc
_refine_ls_wR_factor_ref 0.0977
_reflns_number_gt 2587
_reflns_number_total 4018
_reflns_threshold_expression F^2^>2.0\s(F^2^)
_cod_data_source_file jp055574asi20060118_095459.cif
_cod_data_source_block '_RbI'
_cod_original_formula_sum 'C22 H32 O8 Ni Rb S10 '
_cod_database_code 1505706

loop_
_symmetry_equiv_pos_site_id
_symmetry_equiv_pos_as_xyz
1 +X,+Y,+Z
2 -X,+Y,1/2-Z
3 -X,-Y,-Z
4 +X,-Y,1/2+Z
5 1/2+X,1/2+Y,+Z
6 1/2-X,1/2+Y,1/2-Z
7 1/2-X,1/2-Y,-Z
8 1/2+X,1/2-Y,1/2+Z

loop_
_atom_site_label
_atom_site_type_symbol
_atom_site_fract_x
_atom_site_fract_y
_atom_site_fract_z
_atom_site_U_iso_or_equiv
_atom_site_adp_type
_atom_site_occupancy
_atom_site_symmetry_multiplicity
_atom_site_calc_flag
_atom_site_refinement_flags
Rb(1) Rb 0.0000 0.30970(6) 0.2500 0.0736(2) Uani 1.00 2 d S
O(1) O 0.02818(13) 0.1603(5) 0.0543(4) 0.1228(17) Uani 1.00 1 d .
O(2) O 0.05048(16) 0.4027(4) 0.0717(5) 0.1156(14) Uani 1.00 1 d .
O(3) O 0.09376(12) 0.3802(3) 0.3462(3) 0.0844(10) Uani 1.00 1 d .
O(4) O 0.07108(13) 0.1368(3) 0.3309(4) 0.0967(11) Uani 1.00 1 d .
C(4) C 0.0459(3) 0.2076(11) -0.0367(9) 0.197(5) Uani 1.00 1 d .
C(5) C 0.0434(4) 0.3301(10) -0.0421(8) 0.205(5) Uani 1.00 1 d .
C(6) C 0.0931(3) 0.4325(11) 0.1251(10) 0.211(6) Uani 1.00 1 d .
C(7) C 0.1087(2) 0.4521(6) 0.2548(8) 0.133(3) Uani 1.00 1 d .
C(8) C 0.1250(2) 0.2985(6) 0.4075(7) 0.135(2) Uani 1.00 1 d .
C(9) C 0.1081(2) 0.1934(7) 0.4360(7) 0.129(2) Uani 1.00 1 d .
C(10) C 0.0858(3) 0.0744(7) 0.2481(10) 0.177(4) Uani 1.00 1 d .
C(11) C 0.0511(2) 0.0549(8) 0.1231(11) 0.180(5) Uani 1.00 1 d .
H(1) H 0.0304 0.1760 -0.1246 0.237 Uiso 1.00 1 c R
H(2) H 0.0771 0.1842 -0.0155 0.237 Uiso 1.00 1 c R
H(3) H 0.0137 0.3492 -0.1003 0.246 Uiso 1.00 1 c R
H(4) H 0.0645 0.3558 -0.0886 0.246 Uiso 1.00 1 c R
H(5) H 0.1113 0.3705 0.1033 0.253 Uiso 1.00 1 c R
H(6) H 0.0984 0.5031 0.0795 0.253 Uiso 1.00 1 c R
H(7) H 0.1019 0.5333 0.2704 0.159 Uiso 1.00 1 c R
H(8) H 0.1411 0.4456 0.2793 0.159 Uiso 1.00 1 c R
H(9) H 0.1438 0.3319 0.4907 0.162 Uiso 1.00 1 c R
H(10) H 0.1439 0.2830 0.3503 0.162 Uiso 1.00 1 c R
H(11) H 0.0978 0.2055 0.5143 0.154 Uiso 1.00 1 c R
H(12) H 0.1327 0.1377 0.4615 0.154 Uiso 1.00 1 c R
H(13) H 0.0966 -0.0010 0.2890 0.213 Uiso 1.00 1 c R
H(14) H 0.1109 0.1149 0.2301 0.213 Uiso 1.00 1 c R
H(15) H 0.0288 0.0030 0.1409 0.216 Uiso 1.00 1 c R
H(16) H 0.0643 0.0137 0.0623 0.216 Uiso 1.00 1 c R
Ni(1) Ni 0.2500 0.2500 0.5000 0.03486(15) Uani 1.00 2 d S
S(1) S 0.22375(3) 0.10865(6) 0.35930(8) 0.0432(2) Uani 1.00 1 d .
S(2) S 0.18422(3) 0.11090(6) 0.05588(8) 0.0430(2) Uani 1.00 1 d .
S(3) S 0.15487(5) 0.22872(10) -0.21000(10) 0.0691(3) Uani 1.00 1 d .
S(4) S 0.20402(3) 0.35829(8) 0.03833(8) 0.0462(2) Uani 1.00 1 d .
S(5) S 0.24331(3) 0.37909(8) 0.34199(8) 0.0451(2) Uani 1.00 1 d .
C(1) C 0.21070(11) 0.1806(2) 0.2079(2) 0.0357(7) Uani 1.00 1 d .
C(2) C 0.17954(12) 0.2326(2) -0.0472(3) 0.0415(7) Uani 1.00 1 d .
C(3) C 0.21954(11) 0.2979(2) 0.1994(2) 0.0350(7) Uani 1.00 1 d .

loop_
_atom_site_aniso_label
_atom_site_aniso_U_11
_atom_site_aniso_U_22
_atom_site_aniso_U_33
_atom_site_aniso_U_12
_atom_site_aniso_U_13
_atom_site_aniso_U_23
Rb(1) 0.0442(3) 0.0839(4) 0.1001(5) 0.0000 0.0325(3) 0.0000
O(1) 0.085(3) 0.184(5) 0.107(3) -0.031(3) 0.041(2) -0.060(3)
O(2) 0.096(3) 0.132(3) 0.127(3) 0.008(2) 0.045(2) 0.048(3)
O(3) 0.068(2) 0.100(2) 0.082(2) 0.004(2) 0.0157(19) -0.019(2)
O(4) 0.107(3) 0.088(2) 0.111(3) 0.024(2) 0.056(2) 0.030(2)
C(4) 0.161(8) 0.311(15) 0.144(8) -0.073(10) 0.081(7) -0.133(10)
C(5) 0.370(17) 0.189(10) 0.087(5) 0.051(11) 0.115(8) 0.016(6)
C(6) 0.154(9) 0.305(15) 0.163(8) -0.083(9) 0.031(8) 0.124(9)
C(7) 0.145(6) 0.128(5) 0.163(6) -0.082(5) 0.105(6) -0.034(5)
C(8) 0.136(6) 0.116(5) 0.117(5) 0.020(5) -0.019(5) -0.039(4)
C(9) 0.090(4) 0.153(6) 0.112(5) -0.010(4) -0.018(4) 0.048(5)
C(10) 0.264(12) 0.110(6) 0.201(9) 0.093(7) 0.135(10) 0.034(6)
C(11) 0.116(6) 0.145(7) 0.231(11) 0.027(5) -0.025(6) -0.132(8)
Ni(1) 0.0422(3) 0.0336(2) 0.0267(2) -0.0026(2) 0.0069(2) -0.0010(2)
S(1) 0.0639(6) 0.0322(4) 0.0293(4) -0.0018(4) 0.0070(4) -0.0005(3)
S(2) 0.0538(5) 0.0380(4) 0.0302(4) 0.0008(4) 0.0015(3) -0.0050(3)
S(3) 0.0924(9) 0.0692(7) 0.0306(4) -0.0010(6) -0.0055(5) -0.0006(4)
S(4) 0.0606(6) 0.0434(4) 0.0307(4) -0.0043(4) 0.0072(4) 0.0059(3)
S(5) 0.0617(6) 0.0373(4) 0.0315(4) -0.0123(4) 0.0064(4) -0.0012(3)
C(1) 0.0430(19) 0.0349(16) 0.0282(16) 0.0012(14) 0.0086(14) -0.0031(13)
C(2) 0.047(2) 0.0386(18) 0.0349(17) 0.0010(15) 0.0055(15) -0.0032(14)
C(3) 0.0428(19) 0.0347(16) 0.0261(15) 0.0012(14) 0.0082(14) 0.0039(12)

loop_
_atom_type_symbol
_atom_type_description
_atom_type_scat_dispersion_real
_atom_type_scat_dispersion_imag
_atom_type_scat_source
Rb Rb -0.939 2.968
;
International Tables for Crystallography
(1992, Vol. C, Tables 4.2.6.8 and 6.1.1.4)
;
Ni Ni 0.339 1.112
;
International Tables for Crystallography
(1992, Vol. C, Tables 4.2.6.8 and 6.1.1.4)
;
C C 0.003 0.002
;
International Tables for Crystallography
(1992, Vol. C, Tables 4.2.6.8 and 6.1.1.4)
;
H H 0.000 0.000
;
International Tables for Crystallography
(1992, Vol. C, Table 6.1.1.4)
;
O O 0.011 0.006
;
International Tables for Crystallography
(1992, Vol. C, Tables 4.2.6.8 and 6.1.1.4)
;
S S 0.125 0.123
;
International Tables for Crystallography
(1992, Vol. C, Tables 4.2.6.8 and 6.1.1.4)
;

loop_
_geom_angle_atom_site_label_1
_geom_angle_atom_site_label_2
_geom_angle_atom_site_label_3
_geom_angle
_geom_angle_site_symmetry_1
_geom_angle_site_symmetry_3
O(1) Rb(1) O(1) 110.50(16) . 55502
O(1) Rb(1) O(2) 56.98(15) . .
O(1) Rb(1) O(2) 162.10(13) . 55502
O(1) Rb(1) O(3) 85.61(11) . .
O(1) Rb(1) O(3) 112.94(10) . 55502
O(1) Rb(1) O(4) 57.19(12) . .
O(1) Rb(1) O(4) 76.66(13) . 55502
O(1) Rb(1) O(2) 162.10(13) 55502 .
O(1) Rb(1) O(2) 56.98(15) 55502 55502
O(1) Rb(1) O(3) 112.94(10) 55502 .
O(1) Rb(1) O(3) 85.61(11) 55502 55502
O(1) Rb(1) O(4) 76.66(13) 55502 .
O(1) Rb(1) O(4) 57.19(12) 55502 55502
O(2) Rb(1) O(2) 138.20(14) . 55502
O(2) Rb(1) O(3) 56.78(11) . .
O(2) Rb(1) O(3) 110.60(11) . 55502
O(2) Rb(1) O(4) 85.49(13) . .
O(2) Rb(1) O(4) 124.21(13) . 55502
O(2) Rb(1) O(3) 110.60(11) 55502 .
O(2) Rb(1) O(3) 56.78(11) 55502 55502
O(2) Rb(1) O(4) 124.21(13) 55502 .
O(2) Rb(1) O(4) 85.49(13) 55502 55502
O(3) Rb(1) O(3) 148.10(10) . 55502
O(3) Rb(1) O(4) 58.66(10) . .
O(3) Rb(1) O(4) 153.21(11) . 55502
O(3) Rb(1) O(4) 153.21(11) 55502 .
O(3) Rb(1) O(4) 58.66(11) 55502 55502
O(4) Rb(1) O(4) 94.65(11) . 55502
Rb(1) O(1) C(4) 121.5(6) . .
Rb(1) O(1) C(11) 109.3(5) . .
C(4) O(1) C(11) 115.3(7) . .
Rb(1) O(2) C(5) 109.8(6) . .
Rb(1) O(2) C(6) 118.7(5) . .
C(5) O(2) C(6) 113.2(8) . .
Rb(1) O(3) C(7) 114.7(3) . .
Rb(1) O(3) C(8) 118.9(3) . .
C(7) O(3) C(8) 111.9(5) . .
Rb(1) O(4) C(9) 106.6(3) . .
Rb(1) O(4) C(10) 124.5(4) . .
C(9) O(4) C(10) 112.0(6) . .
O(1) C(4) C(5) 113.4(10) . .
O(2) C(5) C(4) 123.9(8) . .
O(2) C(6) C(7) 119.8(10) . .
O(3) C(7) C(6) 119.5(7) . .
O(3) C(8) C(9) 115.3(6) . .
O(4) C(9) C(8) 118.9(6) . .
O(4) C(10) C(11) 111.3(8) . .
O(1) C(11) C(10) 116.3(7) . .
S(1) Ni(1) S(1) 180.00(4) . 55607
S(1) Ni(1) S(5) 93.10(3) . .
S(1) Ni(1) S(5) 86.90(3) . 55607
S(1) Ni(1) S(5) 86.90(3) 55607 .
S(1) Ni(1) S(5) 93.10(3) 55607 55607
S(5) Ni(1) S(5) 180.00(4) . 55607
Ni(1) S(1) C(1) 102.12(10) . .
C(1) S(2) C(2) 97.61(15) . .
C(2) S(4) C(3) 97.29(15) . .
Ni(1) S(5) C(3) 102.37(11) . .
S(1) C(1) S(2) 122.65(18) . .
S(1) C(1) C(3) 121.7(2) . .
S(2) C(1) C(3) 115.7(2) . .
S(2) C(2) S(3) 123.18(19) . .
S(2) C(2) S(4) 113.17(17) . .
S(3) C(2) S(4) 123.6(2) . .
S(4) C(3) S(5) 123.18(18) . .
S(4) C(3) C(1) 116.1(2) . .
S(5) C(3) C(1) 120.7(2) . .
O(1) C(4) H(1) 108.9 . .
O(1) C(4) H(2) 108.9 . .
C(5) C(4) H(1) 108.9 . .
C(5) C(4) H(2) 108.9 . .
H(1) C(4) H(2) 107.7 . .
O(2) C(5) H(3) 106.4 . .
O(2) C(5) H(4) 106.4 . .
C(4) C(5) H(3) 106.4 . .
C(4) C(5) H(4) 106.3 . .
H(3) C(5) H(4) 106.4 . .
O(2) C(6) H(5) 107.4 . .
O(2) C(6) H(6) 107.4 . .
C(7) C(6) H(5) 107.4 . .
C(7) C(6) H(6) 107.4 . .
H(5) C(6) H(6) 106.9 . .
O(3) C(7) H(7) 107.4 . .
O(3) C(7) H(8) 107.4 . .
C(6) C(7) H(7) 107.4 . .
C(6) C(7) H(8) 107.4 . .
H(7) C(7) H(8) 107.0 . .
O(3) C(8) H(9) 108.5 . .
O(3) C(8) H(10) 108.5 . .
C(9) C(8) H(9) 108.5 . .
C(9) C(8) H(10) 108.5 . .
H(9) C(8) H(10) 107.5 . .
O(4) C(9) H(11) 107.6 . .
O(4) C(9) H(12) 107.6 . .
C(8) C(9) H(11) 107.6 . .
C(8) C(9) H(12) 107.6 . .
H(11) C(9) H(12) 107.0 . .
O(4) C(10) H(13) 109.4 . .
O(4) C(10) H(14) 109.4 . .
C(11) C(10) H(13) 109.4 . .
C(11) C(10) H(14) 109.4 . .
H(13) C(10) H(14) 108.0 . .
O(1) C(11) H(15) 108.2 . .
O(1) C(11) H(16) 108.2 . .
C(10) C(11) H(15) 108.2 . .
C(10) C(11) H(16) 108.2 . .
H(15) C(11) H(16) 107.3 . .

loop_
_geom_bond_atom_site_label_1
_geom_bond_atom_site_label_2
_geom_bond_distance
_geom_bond_site_symmetry_2
Rb(1) O(1) 2.974(5) .
Rb(1) O(1) 2.974(5) 55502
Rb(1) O(2) 2.958(5) .
Rb(1) O(2) 2.958(5) 55502
Rb(1) O(3) 2.912(3) .
Rb(1) O(3) 2.912(3) 55502
Rb(1) O(4) 2.895(4) .
Rb(1) O(4) 2.895(4) 55502
O(1) C(4) 1.341(13) .
O(1) C(11) 1.468(10) .
O(2) C(5) 1.406(11) .
O(2) C(6) 1.327(11) .
O(3) C(7) 1.431(9) .
O(3) C(8) 1.360(8) .
O(4) C(9) 1.484(7) .
O(4) C(10) 1.300(12) .
C(4) C(5) 1.392(17) .
C(6) C(7) 1.313(12) .
C(8) C(9) 1.371(11) .
C(10) C(11) 1.445(13) .
Ni(1) S(1) 2.1645(7) .
Ni(1) S(1) 2.1645(7) 55607
Ni(1) S(5) 2.1664(8) .
Ni(1) S(5) 2.1664(8) 55607
S(1) C(1) 1.715(3) .
S(2) C(1) 1.745(2) .
S(2) C(2) 1.729(3) .
S(3) C(2) 1.644(3) .
S(4) C(2) 1.735(3) .
S(4) C(3) 1.744(3) .
S(5) C(3) 1.720(2) .
C(1) C(3) 1.367(4) .
C(4) H(1) 0.970 .
C(4) H(2) 0.970 .
C(5) H(3) 0.970 .
C(5) H(4) 0.970 .
C(6) H(5) 0.970 .
C(6) H(6) 0.970 .
C(7) H(7) 0.970 .
C(7) H(8) 0.970 .
C(8) H(9) 0.970 .
C(8) H(10) 0.970 .
C(9) H(11) 0.970 .
C(9) H(12) 0.970 .
C(10) H(13) 0.970 .
C(10) H(14) 0.970 .
C(11) H(15) 0.970 .
C(11) H(16) 0.970 .

loop_
_geom_contact_atom_site_label_1
_geom_contact_atom_site_label_2
_geom_contact_distance
_geom_contact_site_symmetry_2
O(1) C(11) 3.579(10) 55503
C(9) S(3) 3.567(7) 55601
C(11) O(1) 3.579(10) 55503
S(1) S(4) 3.5879(12) 54506
S(2) S(5) 3.4276(12) 54506
S(3) C(9) 3.567(7) 55401
S(4) S(1) 3.5879(12) 55506
S(5) S(2) 3.4276(12) 55506
O(1) H(15) 2.933 55503
O(1) H(16) 3.411 55503
O(2) H(3) 3.517 56503
O(3) H(4) 3.260 56504
O(3) H(6) 2.733 56504
O(4) H(16) 3.010 55504
C(4) H(15) 3.291 55503
C(5) H(7) 3.410 56404
C(6) H(9) 3.592 56404
C(7) H(4) 3.260 56504
C(7) H(6) 3.525 56504
C(8) H(6) 3.135 56504
C(9) H(16) 3.189 55504
C(11) H(15) 3.190 55503
H(1) H(1) 2.740 55402
H(1) H(3) 3.412 55402
H(1) H(13) 3.178 55404
H(1) H(15) 2.716 55503
H(1) H(15) 3.165 55404
H(2) H(13) 3.091 55404
H(2) S(2) 3.308 .
H(2) C(2) 3.351 .
H(3) O(2) 3.517 56503
H(3) H(1) 3.412 55402
H(3) H(3) 2.980 55402
H(3) H(4) 3.437 55402
H(4) O(3) 3.260 56404
H(4) C(7) 3.260 56404
H(4) H(3) 3.437 55402
H(4) H(7) 2.469 56404
H(5) H(7) 3.563 56404
H(5) S(4) 3.162 .
H(5) C(2) 3.376 .
H(5) C(3) 3.332 .
H(6) O(3) 2.733 56404
H(6) C(7) 3.525 56404
H(6) C(8) 3.135 56404
H(6) H(7) 3.277 56404
H(6) H(9) 2.671 56404
H(6) H(11) 3.374 56404
H(7) C(5) 3.410 56504
H(7) H(4) 2.469 56504
H(7) H(5) 3.563 56504
H(7) H(6) 3.277 56504
H(7) S(3) 3.141 56504
H(8) S(5) 3.152 .
H(8) C(3) 3.268 .
H(9) C(6) 3.592 56504
H(9) H(6) 2.671 56504
H(9) Ni(1) 3.413 .
H(9) S(3) 3.251 55601
H(10) Ni(1) 3.239 .
H(10) S(1) 3.160 .
H(10) S(5) 3.311 .
H(10) C(1) 3.114 .
H(10) C(3) 3.198 .
H(11) H(6) 3.374 56504
H(11) H(16) 2.798 55504
H(11) S(3) 2.913 55601
H(12) H(16) 3.150 55504
H(12) S(1) 3.327 .
H(12) S(2) 3.252 55504
H(12) S(3) 3.443 55601
H(13) H(1) 3.178 55504
H(13) H(2) 3.091 55504
H(13) H(16) 3.287 55504
H(13) S(2) 3.506 55504
H(13) S(3) 3.158 55504
H(14) S(1) 3.382 .
H(14) S(2) 3.310 .
H(14) C(1) 3.275 .
H(15) O(1) 2.933 55503
H(15) C(4) 3.291 55503
H(15) C(11) 3.190 55503
H(15) H(1) 2.716 55503
H(15) H(1) 3.165 55504
H(15) H(15) 2.957 55503
H(15) H(16) 3.055 55503
H(16) O(1) 3.411 55503
H(16) O(4) 3.010 55404
H(16) C(9) 3.189 55404
H(16) H(11) 2.798 55404
H(16) H(12) 3.150 55404
H(16) H(13) 3.287 55404
H(16) H(15) 3.055 55503
Ni(1) H(9) 3.413 .
Ni(1) H(9) 3.413 55607
Ni(1) H(10) 3.239 .
Ni(1) H(10) 3.239 55607
S(1) H(10) 3.160 .
S(1) H(12) 3.327 .
S(1) H(14) 3.382 .
S(2) H(2) 3.308 .
S(2) H(12) 3.252 55404
S(2) H(13) 3.506 55404
S(2) H(14) 3.310 .
S(3) H(7) 3.141 56404
S(3) H(9) 3.251 55401
S(3) H(11) 2.913 55401
S(3) H(12) 3.443 55401
S(3) H(13) 3.158 55404
S(4) H(5) 3.162 .
S(5) H(8) 3.152 .
S(5) H(10) 3.311 .
C(1) H(10) 3.114 .
C(1) H(14) 3.275 .
C(2) H(2) 3.351 .
C(2) H(5) 3.376 .
C(3) H(5) 3.332 .
C(3) H(8) 3.268 .
C(3) H(10) 3.198 .

loop_
_geom_torsion_atom_site_label_1
_geom_torsion_atom_site_label_2
_geom_torsion_atom_site_label_3
_geom_torsion_atom_site_label_4
_geom_torsion
_geom_torsion_site_symmetry_1
_geom_torsion_site_symmetry_3
_geom_torsion_site_symmetry_4
O(1) Rb(1) O(1) C(4) -174.2(5) . 55502 55502
O(1) Rb(1) O(1) C(11) -36.1(4) . 55502 55502
O(1) Rb(1) O(1) C(4) -174.2(5) 55502 . .
O(1) Rb(1) O(1) C(11) -36.1(4) 55502 . .
O(1) Rb(1) O(2) C(5) 23.9(5) . . .
O(1) Rb(1) O(2) C(6) -108.5(7) . . .
O(2) Rb(1) O(1) C(4) -8.6(5) . . .
O(2) Rb(1) O(1) C(11) 129.5(4) . . .
O(1) Rb(1) O(2) C(5) 73.1(7) . 55502 55502
O(1) Rb(1) O(2) C(6) -59.2(8) . 55502 55502
O(2) Rb(1) O(1) C(4) 143.1(5) 55502 . .
O(2) Rb(1) O(1) C(11) -78.8(5) 55502 . .
O(1) Rb(1) O(3) C(7) 69.5(4) . . .
O(1) Rb(1) O(3) C(8) -66.7(4) . . .
O(3) Rb(1) O(1) C(4) -61.4(5) . . .
O(3) Rb(1) O(1) C(11) 76.8(4) . . .
O(1) Rb(1) O(3) C(7) 179.9(3) . 55502 55502
O(1) Rb(1) O(3) C(8) 43.7(5) . 55502 55502
O(3) Rb(1) O(1) C(4) 91.8(5) 55502 . .
O(3) Rb(1) O(1) C(11) -130.1(4) 55502 . .
O(1) Rb(1) O(4) C(9) 136.4(4) . . .
O(1) Rb(1) O(4) C(10) 3.7(6) . . .
O(4) Rb(1) O(1) C(4) -116.5(5) . . .
O(4) Rb(1) O(1) C(11) 21.6(4) . . .
O(1) Rb(1) O(4) C(9) -98.0(4) . 55502 55502
O(1) Rb(1) O(4) C(10) 129.3(6) . 55502 55502
O(4) Rb(1) O(1) C(4) 138.9(5) 55502 . .
O(4) Rb(1) O(1) C(11) -83.0(4) 55502 . .
O(1) Rb(1) O(2) C(5) 73.1(7) 55502 . .
O(1) Rb(1) O(2) C(6) -59.2(8) 55502 . .
O(2) Rb(1) O(1) C(4) 143.1(5) . 55502 55502
O(2) Rb(1) O(1) C(11) -78.8(5) . 55502 55502
O(1) Rb(1) O(2) C(5) 23.9(5) 55502 55502 55502
O(1) Rb(1) O(2) C(6) -108.5(7) 55502 55502 55502
O(2) Rb(1) O(1) C(4) -8.6(5) 55502 55502 55502
O(2) Rb(1) O(1) C(11) 129.5(4) 55502 55502 55502
O(1) Rb(1) O(3) C(7) 179.9(2) 55502 . .
O(1) Rb(1) O(3) C(8) 43.7(5) 55502 . .
O(3) Rb(1) O(1) C(4) 91.8(5) . 55502 55502
O(3) Rb(1) O(1) C(11) -130.1(4) . 55502 55502
O(1) Rb(1) O(3) C(7) 69.5(4) 55502 55502 55502
O(1) Rb(1) O(3) C(8) -66.7(4) 55502 55502 55502
O(3) Rb(1) O(1) C(4) -61.4(5) 55502 55502 55502
O(3) Rb(1) O(1) C(11) 76.8(4) 55502 55502 55502
O(1) Rb(1) O(4) C(9) -98.0(4) 55502 . .
O(1) Rb(1) O(4) C(10) 129.3(6) 55502 . .
O(4) Rb(1) O(1) C(4) 138.9(5) . 55502 55502
O(4) Rb(1) O(1) C(11) -83.0(4) . 55502 55502
O(1) Rb(1) O(4) C(9) 136.4(4) 55502 55502 55502
O(1) Rb(1) O(4) C(10) 3.7(6) 55502 55502 55502
O(4) Rb(1) O(1) C(4) -116.5(5) 55502 55502 55502
O(4) Rb(1) O(1) C(11) 21.6(4) 55502 55502 55502
O(2) Rb(1) O(2) C(5) -143.5(5) . 55502 55502
O(2) Rb(1) O(2) C(6) 84.2(7) . 55502 55502
O(2) Rb(1) O(2) C(5) -143.5(5) 55502 . .
O(2) Rb(1) O(2) C(6) 84.2(7) 55502 . .
O(2) Rb(1) O(3) C(7) 16.6(4) . . .
O(2) Rb(1) O(3) C(8) -119.7(5) . . .
O(3) Rb(1) O(2) C(5) 132.4(5) . . .
O(2) Rb(1) O(3) C(7) -118.3(4) . 55502 55502
O(2) Rb(1) O(3) C(8) 105.4(4) . 55502 55502
O(3) Rb(1) O(2) C(5) -80.7(5) 55502 . .
O(3) Rb(1) O(2) C(6) 146.9(6) 55502 . .
O(2) Rb(1) O(4) C(9) 83.3(4) . . .
O(2) Rb(1) O(4) C(10) -49.4(6) . . .
O(4) Rb(1) O(2) C(5) 77.3(5) . . .
O(4) Rb(1) O(2) C(6) -55.1(6) . . .
O(2) Rb(1) O(4) C(9) -65.0(4) . 55502 55502
O(2) Rb(1) O(4) C(10) 162.3(6) . 55502 55502
O(4) Rb(1) O(2) C(5) -15.3(6) 55502 . .
O(4) Rb(1) O(2) C(6) -147.7(6) 55502 . .
O(2) Rb(1) O(3) C(7) -118.3(4) 55502 . .
O(2) Rb(1) O(3) C(8) 105.4(4) 55502 . .
O(3) Rb(1) O(2) C(5) -80.7(5) . 55502 55502
O(3) Rb(1) O(2) C(6) 146.9(6) . 55502 55502
O(2) Rb(1) O(3) C(7) 16.6(4) 55502 55502 55502
O(2) Rb(1) O(3) C(8) -119.7(5) 55502 55502 55502
O(3) Rb(1) O(2) C(5) 132.4(5) 55502 55502 55502
O(2) Rb(1) O(4) C(9) -65.0(4) 55502 . .
O(2) Rb(1) O(4) C(10) 162.3(6) 55502 . .
O(4) Rb(1) O(2) C(5) -15.3(5) . 55502 55502
O(4) Rb(1) O(2) C(6) -147.7(6) . 55502 55502
O(2) Rb(1) O(4) C(9) 83.3(4) 55502 55502 55502
O(2) Rb(1) O(4) C(10) -49.4(6) 55502 55502 55502
O(4) Rb(1) O(2) C(5) 77.3(5) 55502 55502 55502
O(4) Rb(1) O(2) C(6) -55.1(6) 55502 55502 55502
O(3) Rb(1) O(3) C(7) -58.6(4) . 55502 55502
O(3) Rb(1) O(3) C(8) 165.2(4) . 55502 55502
O(3) Rb(1) O(3) C(7) -58.6(4) 55502 . .
O(3) Rb(1) O(3) C(8) 165.2(4) 55502 . .
O(3) Rb(1) O(4) C(9) 29.8(3) . . .
O(3) Rb(1) O(4) C(10) -102.9(6) . . .
O(4) Rb(1) O(3) C(7) 123.3(4) . . .
O(4) Rb(1) O(3) C(8) -12.9(4) . . .
O(3) Rb(1) O(4) C(9) -147.9(3) . 55502 55502
O(3) Rb(1) O(4) C(10) 79.4(7) . 55502 55502
O(4) Rb(1) O(3) C(7) 117.7(4) 55502 . .
O(4) Rb(1) O(3) C(8) -18.5(6) 55502 . .
O(3) Rb(1) O(4) C(9) -147.9(3) 55502 . .
O(3) Rb(1) O(4) C(10) 79.4(7) 55502 . .
O(4) Rb(1) O(3) C(7) 117.7(4) . 55502 55502
O(4) Rb(1) O(3) C(8) -18.5(6) . 55502 55502
O(3) Rb(1) O(4) C(9) 29.8(3) 55502 55502 55502
O(3) Rb(1) O(4) C(10) -102.9(6) 55502 55502 55502
O(4) Rb(1) O(3) C(7) 123.3(4) 55502 55502 55502
O(4) Rb(1) O(3) C(8) -12.9(4) 55502 55502 55502
O(4) Rb(1) O(4) C(9) -152.7(4) . 55502 55502
O(4) Rb(1) O(4) C(10) 74.6(6) . 55502 55502
O(4) Rb(1) O(4) C(9) -152.7(4) 55502 . .
O(4) Rb(1) O(4) C(10) 74.6(6) 55502 . .
Rb(1) O(1) C(4) C(5) -8.9(9) . . .
Rb(1) O(1) C(11) C(10) -48.9(10) . . .
C(4) O(1) C(11) C(10) 92.1(11) . . .
C(11) O(1) C(4) C(5) -144.7(8) . . .
Rb(1) O(2) C(5) C(4) -46.8(13) . . .
Rb(1) O(2) C(6) C(7) -19.0(13) . . .
C(5) O(2) C(6) C(7) -149.8(9) . . .
C(6) O(2) C(5) C(4) 88.4(14) . . .
Rb(1) O(3) C(7) C(6) -36.2(9) . . .
Rb(1) O(3) C(8) C(9) -9.3(8) . . .
C(7) O(3) C(8) C(9) -146.7(6) . . .
C(8) O(3) C(7) C(6) 103.0(8) . . .
Rb(1) O(4) C(9) C(8) -55.1(8) . . .
Rb(1) O(4) C(10) C(11) -29.1(10) . . .
C(9) O(4) C(10) C(11) -159.6(7) . . .
C(10) O(4) C(9) C(8) 84.1(8) . . .
O(1) C(4) C(5) O(2) 39.7(15) . . .
O(2) C(6) C(7) O(3) 38.2(14) . . .
O(3) C(8) C(9) O(4) 45.8(10) . . .
O(4) C(10) C(11) O(1) 53.4(12) . . .
S(1) Ni(1) S(5) C(3) 2.16(13) . . .
S(5) Ni(1) S(1) C(1) -2.65(13) . . .
S(1) Ni(1) S(5) C(3) 177.84(13) . 55607 55607
S(5) Ni(1) S(1) C(1) 177.35(13) 55607 . .
S(1) Ni(1) S(5) C(3) -177.84(13) 55607 . .
S(5) Ni(1) S(1) C(1) -177.35(13) . 55607 55607
S(1) Ni(1) S(5) C(3) -2.16(13) 55607 55607 55607
S(5) Ni(1) S(1) C(1) 2.65(13) 55607 55607 55607
Ni(1) S(1) C(1) S(2) -175.52(19) . . .
Ni(1) S(1) C(1) C(3) 2.9(3) . . .
C(1) S(2) C(2) S(3) -177.6(2) . . .
C(1) S(2) C(2) S(4) 3.0(2) . . .
C(2) S(2) C(1) S(1) 177.3(2) . . .
C(2) S(2) C(1) C(3) -1.1(3) . . .
C(2) S(4) C(3) S(5) -175.4(2) . . .
C(2) S(4) C(3) C(1) 2.9(3) . . .
C(3) S(4) C(2) S(2) -3.5(2) . . .
C(3) S(4) C(2) S(3) 177.1(2) . . .
Ni(1) S(5) C(3) S(4) 177.25(19) . . .
Ni(1) S(5) C(3) C(1) -1.0(3) . . .
S(1) C(1) C(3) S(4) -179.7(2) . . .
S(1) C(1) C(3) S(5) -1.3(4) . . .
S(2) C(1) C(3) S(4) -1.2(3) . . .
S(2) C(1) C(3) S(5) 177.18(19) . . .
